data_2202560
loop_
_publ_author_name
'Lerner, Hans-Wolfram'
'Bolte, Michael'

_publ_section_title
;
 Lithium triethylammonium bis(trifluoromethanesulfonate)
;
_journal_issue 8
_journal_name_full 'Acta Crystallographica Section E'
_journal_page_first m625
_journal_page_last m626
_journal_paper_doi 10.1107/S1600536803015241
_journal_volume 59
_journal_year 2003
_chemical_formula_iupac 'Li 1+, C6 H16 N 1+, 2C F3 S O3 1-'
_chemical_formula_moiety 'Li 1+, C6 H16 N 1+, 2C F3 S O3 1-'
_chemical_formula_sum 'C8 H16 F6 Li N O6 S2'
_chemical_formula_weight 407.28
_chemical_name_systematic ?
_space_group_IT_number 14
_symmetry_cell_setting monoclinic
_symmetry_space_group_name_Hall '-P 2yn'
_symmetry_space_group_name_H-M 'P 1 21/n 1'
_atom_sites_solution_hydrogens geom
_atom_sites_solution_primary direct
_atom_sites_solution_secondary difmap
_audit_creation_method SHELXL-97
_cell_angle_alpha 90.00
_cell_angle_beta 100.834(9)
_cell_angle_gamma 90.00
_cell_formula_units_Z 4
_cell_length_a 10.1400(13)
_cell_length_b 8.6742(9)
_cell_length_c 19.650(2)
_cell_measurement_reflns_used 28862
_cell_measurement_temperature 173(2)
_cell_measurement_theta_max 24.7
_cell_measurement_theta_min 2.3
_cell_volume 1697.5(3)
_computing_cell_refinement X-AREA
_computing_data_collection 'X-AREA (Stoe & Cie, 2001)'
_computing_data_reduction X-AREA
_computing_molecular_graphics 'XP in SHELXTL-Plus (Sheldrick, 1991)'
_computing_publication_material SHELXL97
_computing_structure_refinement 'SHELXL97 (Sheldrick, 1997)'
_computing_structure_solution 'SHELXS97 (Sheldrick, 1990)'
_diffrn_ambient_temperature 173(2)
_diffrn_measured_fraction_theta_full 0.991
_diffrn_measured_fraction_theta_max 0.991
_diffrn_measurement_device_type 'Stoe IPDS-II two-circle'
_diffrn_measurement_method \w
_diffrn_radiation_monochromator graphite
_diffrn_radiation_source 'fine-focus sealed tube'
_diffrn_radiation_type MoK\a
_diffrn_radiation_wavelength 0.71073
_diffrn_reflns_av_R_equivalents 0.0452
_diffrn_reflns_av_sigmaI/netI 0.0533
_diffrn_reflns_limit_h_max 11
_diffrn_reflns_limit_h_min -11
_diffrn_reflns_limit_k_max 10
_diffrn_reflns_limit_k_min -10
_diffrn_reflns_limit_l_max 23
_diffrn_reflns_limit_l_min -22
_diffrn_reflns_number 17018
_diffrn_reflns_theta_full 24.72
_diffrn_reflns_theta_max 24.72
_diffrn_reflns_theta_min 2.47
_diffrn_standards_interval_count 0
_diffrn_standards_interval_time 0
_diffrn_standards_number 0
_exptl_absorpt_coefficient_mu 0.399
_exptl_absorpt_correction_T_max 0.9034
_exptl_absorpt_correction_T_min 0.8764
_exptl_absorpt_correction_type empirical
_exptl_absorpt_process_details '(MULABS; Spek, 1990; Blessing, 1995)'
_exptl_crystal_colour colourless
_exptl_crystal_density_diffrn 1.594
_exptl_crystal_density_method 'not measured'
_exptl_crystal_description block
_exptl_crystal_F_000 832
_exptl_crystal_size_max 0.34
_exptl_crystal_size_mid 0.28
_exptl_crystal_size_min 0.26
_refine_diff_density_max 0.233
_refine_diff_density_min -0.262
_refine_ls_extinction_method none
_refine_ls_goodness_of_fit_ref 0.899
_refine_ls_hydrogen_treatment mixed
_refine_ls_matrix_type full
_refine_ls_number_parameters 221
_refine_ls_number_reflns 2866
_refine_ls_number_restraints 0
_refine_ls_restrained_S_all 0.899
_refine_ls_R_factor_all 0.0504
_refine_ls_R_factor_gt 0.0293
_refine_ls_shift/su_max 0.001
_refine_ls_shift/su_mean 0.000
_refine_ls_structure_factor_coef Fsqd
_refine_ls_weighting_details 'calc w = 1/[\s^2^(Fo^2^)+(0.021P)^2^] where P = (Fo^2^+2Fc^2^)/3'
_refine_ls_weighting_scheme calc
_refine_ls_wR_factor_gt 0.0564
_refine_ls_wR_factor_ref 0.0579
_reflns_number_gt 1690
_reflns_number_total 2866
_reflns_threshold_expression I>2\s(I)
_cod_data_source_file cv6209.cif
_cod_data_source_block I
_cod_depositor_comments
;
The following automatic conversions were performed:
'_symmetry_cell_setting' value 'Monoclinic' changed to 'monoclinic'
according to '/home/saulius/struct/CIF-dictionaries/cif_core.dic'
dictionary named 'cif_core.dic' version 2.4.1 from 2010-06-29.

Automatic conversion script
Id: cif_fix_enum 1527 2010-12-29 10:47:43Z saulius 

The following automatic conversions were performed:

'_symmetry_cell_setting' value 'Monoclinic' changed to 'monoclinic'
according to /home/saulius/struct/CIF-dictionaries/cif_core.dic
dictionary named 'cif_core.dic' version 2.4.1 from 2010-06-29.

Automatic conversion script
Id: cif_fix_values 1715 2011-07-08 13:25:40Z adriana 
;
_cod_original_sg_symbol_H-M 'P 21/n'
_cod_database_code 2202560
_cod_database_fobs_code 2202560

loop_
_symmetry_equiv_pos_as_xyz
'x, y, z'
'-x+1/2, y+1/2, -z+1/2'
'-x, -y, -z'
'x-1/2, -y-1/2, z-1/2'

loop_
_atom_site_label
_atom_site_fract_x
_atom_site_fract_y
_atom_site_fract_z
_atom_site_U_iso_or_equiv
_atom_site_adp_type
_atom_site_calc_flag
_atom_site_refinement_flags
_atom_site_occupancy
_atom_site_disorder_assembly
_atom_site_disorder_group
_atom_site_type_symbol
Li1 0.5067(4) 0.2469(4) 0.5161(2) 0.0367(10) Uani d . 1 . . Li
S1 0.62906(6) 0.02727(8) 0.40908(3) 0.03418(16) Uani d . 1 . . S
O11 0.6343(2) 0.0573(2) 0.33793(9) 0.0544(5) Uani d . 1 . . O
O12 0.56203(18) -0.11409(19) 0.42060(10) 0.0434(5) Uani d . 1 . . O
O13 0.59355(19) 0.1573(2) 0.44703(10) 0.0527(5) Uani d . 1 . . O
C1 0.8032(3) -0.0102(4) 0.44844(15) 0.0482(7) Uani d . 1 . . C
F11 0.88151(17) 0.1094(2) 0.44152(10) 0.0692(5) Uani d . 1 . . F
F12 0.85103(18) -0.1307(2) 0.41999(11) 0.0799(6) Uani d . 1 . . F
F13 0.81498(17) -0.0398(2) 0.51575(9) 0.0765(6) Uani d . 1 . . F
S2 0.69331(6) 0.52177(7) 0.58312(3) 0.03162(16) Uani d . 1 . . S
O21 0.71114(19) 0.5937(2) 0.65035(9) 0.0475(5) Uani d . 1 . . O
O22 0.63628(18) 0.6192(2) 0.52592(10) 0.0460(5) Uani d . 1 . . O
O23 0.63625(17) 0.36949(19) 0.58116(9) 0.0431(5) Uani d . 1 . . O
C2 0.8631(3) 0.4906(3) 0.56913(14) 0.0443(7) Uani d . 1 . . C
F21 0.86174(17) 0.4114(2) 0.51188(10) 0.0806(6) Uani d . 1 . . F
F22 0.92712(16) 0.6210(2) 0.56558(9) 0.0621(5) Uani d . 1 . . F
F23 0.93423(17) 0.4095(2) 0.62142(11) 0.0748(6) Uani d . 1 . . F
N1 0.5314(2) 0.4905(2) 0.73762(11) 0.0357(5) Uani d . 1 . . N
H1 0.580(2) 0.516(3) 0.7093(13) 0.039(7) Uiso d . 1 . . H
C11 0.5259(3) 0.3177(3) 0.73569(14) 0.0379(6) Uani d . 1 . . C
H11A 0.4963 0.2839 0.6871 0.046 Uiso calc R 1 . . H
H11B 0.6174 0.2766 0.7522 0.046 Uiso calc R 1 . . H
C12 0.4333(3) 0.2503(3) 0.77892(16) 0.0593(8) Uani d . 1 . . C
H12A 0.4343 0.1376 0.7754 0.089 Uiso calc R 1 . . H
H12B 0.3419 0.2883 0.7623 0.089 Uiso calc R 1 . . H
H12C 0.4631 0.2809 0.8274 0.089 Uiso calc R 1 . . H
C21 0.3969(3) 0.5672(3) 0.71558(14) 0.0464(7) Uani d . 1 . . C
H21A 0.3403 0.5442 0.7502 0.056 Uiso calc R 1 . . H
H21B 0.4101 0.6802 0.7149 0.056 Uiso calc R 1 . . H
C22 0.3241(3) 0.5157(4) 0.64502(13) 0.0540(7) Uani d . 1 . . C
H22A 0.2373 0.5685 0.6337 0.081 Uiso calc R 1 . . H
H22B 0.3095 0.4040 0.6454 0.081 Uiso calc R 1 . . H
H22C 0.3782 0.5411 0.6102 0.081 Uiso calc R 1 . . H
C31 0.6028(3) 0.5554(3) 0.80616(15) 0.0525(8) Uani d . 1 . . C
H31A 0.6021 0.6694 0.8032 0.063 Uiso calc R 1 . . H
H31B 0.5524 0.5257 0.8427 0.063 Uiso calc R 1 . . H
C32 0.7461(3) 0.5014(4) 0.82716(15) 0.0579(8) Uani d . 1 . . C
H32A 0.7857 0.5464 0.8721 0.087 Uiso calc R 1 . . H
H32B 0.7978 0.5338 0.7922 0.087 Uiso calc R 1 . . H
H32C 0.7478 0.3887 0.8308 0.087 Uiso calc R 1 . . H

loop_
_atom_site_aniso_label
_atom_site_aniso_U_11
_atom_site_aniso_U_22
_atom_site_aniso_U_33
_atom_site_aniso_U_12
_atom_site_aniso_U_13
_atom_site_aniso_U_23
Li1 0.039(2) 0.028(2) 0.043(3) -0.0016(19) 0.009(2) 0.0022(19)
S1 0.0392(4) 0.0316(3) 0.0325(4) -0.0035(3) 0.0088(3) 0.0006(3)
O11 0.0767(14) 0.0528(12) 0.0344(10) -0.0089(10) 0.0122(10) 0.0066(9)
O12 0.0465(12) 0.0378(10) 0.0438(11) -0.0130(9) 0.0034(9) 0.0033(9)
O13 0.0566(13) 0.0416(11) 0.0649(15) 0.0026(10) 0.0242(11) -0.0095(10)
C1 0.0420(16) 0.0526(19) 0.0530(19) -0.0061(16) 0.0167(13) -0.0056(16)
F11 0.0471(11) 0.0777(12) 0.0842(14) -0.0247(9) 0.0160(10) -0.0053(11)
F12 0.0612(12) 0.0729(13) 0.1092(17) 0.0205(10) 0.0247(12) -0.0128(12)
F13 0.0597(11) 0.1171(16) 0.0468(11) -0.0044(11) -0.0052(8) 0.0182(11)
S2 0.0318(3) 0.0338(4) 0.0304(3) -0.0032(3) 0.0089(3) -0.0008(3)
O21 0.0565(11) 0.0576(11) 0.0320(11) -0.0143(10) 0.0173(9) -0.0147(9)
O22 0.0409(11) 0.0440(11) 0.0520(12) 0.0070(9) 0.0063(9) 0.0140(9)
O23 0.0477(11) 0.0378(10) 0.0424(11) -0.0116(8) 0.0051(9) 0.0004(9)
C2 0.0424(16) 0.0457(18) 0.0435(17) -0.0071(15) 0.0049(13) -0.0036(14)
F21 0.0557(11) 0.1129(16) 0.0795(14) -0.0004(11) 0.0287(10) -0.0441(12)
F22 0.0439(10) 0.0731(12) 0.0717(12) -0.0174(9) 0.0170(9) 0.0080(10)
F23 0.0475(10) 0.0745(12) 0.0965(15) 0.0123(9) -0.0017(10) 0.0247(11)
N1 0.0410(12) 0.0373(13) 0.0316(11) -0.0004(11) 0.0136(10) 0.0007(10)
C11 0.0466(16) 0.0310(13) 0.0365(15) 0.0018(12) 0.0088(12) -0.0046(12)
C12 0.081(2) 0.0463(17) 0.0542(19) -0.0034(16) 0.0231(17) 0.0114(15)
C21 0.0529(18) 0.0449(18) 0.0430(16) 0.0109(13) 0.0132(14) 0.0022(13)
C22 0.0519(16) 0.0634(19) 0.0439(16) 0.0126(16) 0.0014(13) 0.0070(15)
C31 0.063(2) 0.0457(18) 0.0472(17) -0.0084(14) 0.0061(14) -0.0159(15)
C32 0.0575(19) 0.063(2) 0.0476(17) -0.0138(16) -0.0035(14) -0.0033(16)

loop_
_atom_type_symbol
_atom_type_description
_atom_type_scat_dispersion_real
_atom_type_scat_dispersion_imag
_atom_type_scat_source
C C 0.0033 0.0016 'International Tables Vol C Tables 4.2.6.8 and 6.1.1.4'
H H 0.0000 0.0000 'International Tables Vol C Tables 4.2.6.8 and 6.1.1.4'
F F 0.0171 0.0103 'International Tables Vol C Tables 4.2.6.8 and 6.1.1.4'
Li Li -0.0003 0.0001 'International Tables Vol C Tables 4.2.6.8 and 6.1.1.4'
N N 0.0061 0.0033 'International Tables Vol C Tables 4.2.6.8 and 6.1.1.4'
O O 0.0106 0.0060 'International Tables Vol C Tables 4.2.6.8 and 6.1.1.4'
S S 0.1246 0.1234 'International Tables Vol C Tables 4.2.6.8 and 6.1.1.4'

loop_
_geom_angle_atom_site_label_1
_geom_angle_atom_site_label_2
_geom_angle_atom_site_label_3
_geom_angle_site_symmetry_1
_geom_angle_site_symmetry_3
_geom_angle
O13 Li1 O12 . 3_656 119.1(2)
O13 Li1 O22 . 3_666 110.6(2)
O12 Li1 O22 3_656 3_666 107.7(2)
O13 Li1 O23 . . 109.9(2)
O12 Li1 O23 3_656 . 100.5(2)
O22 Li1 O23 3_666 . 108.1(2)
O11 S1 O13 . . 115.04(12)
O11 S1 O12 . . 114.40(12)
O13 S1 O12 . . 114.56(11)
O11 S1 C1 . . 103.64(12)
O13 S1 C1 . . 103.76(13)
O12 S1 C1 . . 103.32(12)
S1 O12 Li1 . 3_656 148.45(17)
S1 O13 Li1 . . 151.73(17)
F12 C1 F13 . . 107.2(3)
F12 C1 F11 . . 107.5(2)
F13 C1 F11 . . 108.0(2)
F12 C1 S1 . . 111.5(2)
F13 C1 S1 . . 110.81(18)
F11 C1 S1 . . 111.6(2)
O22 S2 O21 . . 115.13(12)
O22 S2 O23 . . 114.70(11)
O21 S2 O23 . . 113.73(11)
O22 S2 C2 . . 102.88(12)
O21 S2 C2 . . 104.14(12)
O23 S2 C2 . . 104.31(12)
S2 O22 Li1 . 3_666 148.46(18)
S2 O23 Li1 . . 136.90(16)
F21 C2 F22 . . 109.3(2)
F21 C2 F23 . . 107.4(2)
F22 C2 F23 . . 107.1(2)
F21 C2 S2 . . 110.45(18)
F22 C2 S2 . . 111.84(19)
F23 C2 S2 . . 110.59(19)
C11 N1 C21 . . 114.0(2)
C11 N1 C31 . . 113.8(2)
C21 N1 C31 . . 110.3(2)
C11 N1 H1 . . 105.6(18)
C21 N1 H1 . . 107.6(17)
C31 N1 H1 . . 104.7(18)
C12 C11 N1 . . 113.6(2)
C12 C11 H11A . . 108.9
N1 C11 H11A . . 108.9
C12 C11 H11B . . 108.9
N1 C11 H11B . . 108.9
H11A C11 H11B . . 107.7
C11 C12 H12A . . 109.5
C11 C12 H12B . . 109.5
H12A C12 H12B . . 109.5
C11 C12 H12C . . 109.5
H12A C12 H12C . . 109.5
H12B C12 H12C . . 109.5
C22 C21 N1 . . 113.2(2)
C22 C21 H21A . . 108.9
N1 C21 H21A . . 108.9
C22 C21 H21B . . 108.9
N1 C21 H21B . . 108.9
H21A C21 H21B . . 107.8
C21 C22 H22A . . 109.5
C21 C22 H22B . . 109.5
H22A C22 H22B . . 109.5
C21 C22 H22C . . 109.5
H22A C22 H22C . . 109.5
H22B C22 H22C . . 109.5
C32 C31 N1 . . 113.7(2)
C32 C31 H31A . . 108.8
N1 C31 H31A . . 108.8
C32 C31 H31B . . 108.8
N1 C31 H31B . . 108.8
H31A C31 H31B . . 107.7
C31 C32 H32A . . 109.5
C31 C32 H32B . . 109.5
H32A C32 H32B . . 109.5
C31 C32 H32C . . 109.5
H32A C32 H32C . . 109.5
H32B C32 H32C . . 109.5

loop_
_geom_bond_atom_site_label_1
_geom_bond_atom_site_label_2
_geom_bond_site_symmetry_2
_geom_bond_distance
_geom_bond_publ_flag
Li1 O13 . 1.916(5) ?
Li1 O12 3_656 1.920(4) ?
Li1 O22 3_666 1.919(4) ?
Li1 O23 . 1.964(4) ?
S1 O11 . 1.4331(18) ?
S1 O13 . 1.4348(19) ?
S1 O12 . 1.4403(18) ?
S1 C1 . 1.819(3) ?
O12 Li1 3_656 1.920(4) ?
C1 F12 . 1.320(3) ?
C1 F13 . 1.331(3) ?
C1 F11 . 1.329(3) ?
S2 O22 . 1.4380(18) ?
S2 O21 . 1.4413(18) ?
S2 O23 . 1.4396(18) ?
S2 C2 . 1.814(3) ?
O22 Li1 3_666 1.919(4) ?
C2 F21 . 1.316(3) ?
C2 F22 . 1.313(3) ?
C2 F23 . 1.338(3) ?
N1 C11 . 1.501(3) ?
N1 C21 . 1.506(3) ?
N1 C31 . 1.513(3) ?
N1 H1 . 0.84(2) ?
C11 C12 . 1.498(4) ?
C11 H11A . 0.9900 ?
C11 H11B . 0.9900 ?
C12 H12A . 0.9800 ?
C12 H12B . 0.9800 ?
C12 H12C . 0.9800 ?
C21 C22 . 1.511(4) ?
C21 H21A . 0.9900 ?
C21 H21B . 0.9900 ?
C22 H22A . 0.9800 ?
C22 H22B . 0.9800 ?
C22 H22C . 0.9800 ?
C31 C32 . 1.509(4) ?
C31 H31A . 0.9900 ?
C31 H31B . 0.9900 ?
C32 H32A . 0.9800 ?
C32 H32B . 0.9800 ?
C32 H32C . 0.9800 ?

loop_
_geom_hbond_atom_site_label_D
_geom_hbond_atom_site_label_H
_geom_hbond_atom_site_label_A
_geom_hbond_distance_DH
_geom_hbond_distance_HA
_geom_hbond_distance_DA
_geom_hbond_angle_DHA
N1 H1 O21 0.84(2) 2.04(3) 2.870(3) 173(2)

loop_
_geom_torsion_atom_site_label_1
_geom_torsion_atom_site_label_2
_geom_torsion_atom_site_label_3
_geom_torsion_atom_site_label_4
_geom_torsion_site_symmetry_1
_geom_torsion_site_symmetry_4
_geom_torsion
O11 S1 O12 Li1 . 3_656 -173.7(3)
O13 S1 O12 Li1 . 3_656 -37.8(4)
C1 S1 O12 Li1 . 3_656 74.4(3)
O11 S1 O13 Li1 . . 144.9(4)
O12 S1 O13 Li1 . . 9.3(4)
C1 S1 O13 Li1 . . -102.6(4)
O12 Li1 O13 S1 3_656 . 10.8(6)
O22 Li1 O13 S1 3_666 . -114.8(4)
O23 Li1 O13 S1 . . 125.9(3)
O11 S1 C1 F12 . . -60.9(2)
O13 S1 C1 F12 . . 178.55(19)
O12 S1 C1 F12 . . 58.7(2)
O11 S1 C1 F13 . . 179.7(2)
O13 S1 C1 F13 . . 59.2(2)
O12 S1 C1 F13 . . -60.7(2)
O11 S1 C1 F11 . . 59.3(2)
O13 S1 C1 F11 . . -61.2(2)
O12 S1 C1 F11 . . 178.96(19)
O21 S2 O22 Li1 . 3_666 -54.5(4)
O23 S2 O22 Li1 . 3_666 80.3(3)
C2 S2 O22 Li1 . 3_666 -167.1(3)
O22 S2 O23 Li1 . . 6.2(3)
O21 S2 O23 Li1 . . 141.6(2)
C2 S2 O23 Li1 . . -105.6(3)
O13 Li1 O23 S2 . . 81.7(3)
O12 Li1 O23 S2 3_656 . -151.92(18)
O22 Li1 O23 S2 3_666 . -39.1(3)
O22 S2 C2 F21 . . -65.6(2)
O21 S2 C2 F21 . . 174.0(2)
O23 S2 C2 F21 . . 54.5(2)
O22 S2 C2 F22 . . 56.4(2)
O21 S2 C2 F22 . . -64.1(2)
O23 S2 C2 F22 . . 176.42(19)
O22 S2 C2 F23 . . 175.61(19)
O21 S2 C2 F23 . . 55.2(2)
O23 S2 C2 F23 . . -64.4(2)
C21 N1 C11 C12 . . -56.9(3)
C31 N1 C11 C12 . . 70.8(3)
C11 N1 C21 C22 . . -54.5(3)
C31 N1 C21 C22 . . 176.0(2)
C11 N1 C31 C32 . . 58.6(3)
C21 N1 C31 C32 . . -171.9(2)
